data_2240812
loop_
_publ_author_name
'Mohamed, Shaaban K.'
'Mague, Joel T.'
'Akkurt, Mehmet'
'Khodairy, Ahmed'
'Ahmed, Eman A.'

_publ_section_title
;
 Crystal structure of ethyl
 4-(2-methoxyphenyl)-6-methyl-2-sulfanylidene-1,2,3,4-tetrahydropyrimidine-5-carboxylate
;
_journal_coeditor_code IS5401
_journal_issue 7
_journal_name_full 'Acta Crystallographica Section E'
_journal_page_first o444
_journal_page_last o445
_journal_paper_doi 10.1107/S2056989015010026
_journal_volume 71
_journal_year 2015
_chemical_formula_iupac 'C15 H18 N2 O3 S'
_chemical_formula_moiety 'C15 H18 N2 O3 S'
_chemical_formula_sum 'C15 H18 N2 O3 S'
_chemical_formula_weight 306.37
_chemical_name_systematic 'Ethyl 4-(2-methoxyphenyl)-6-methyl-2-sulfanylidene-1,2,3,4-tetrahydropyrimidine-5-carboxylate'
_space_group_crystal_system triclinic
_space_group_IT_number 2
_space_group_name_Hall '-P 1'
_space_group_name_H-M_alt 'P -1'
_symmetry_space_group_name_Hall '-P 1'
_symmetry_space_group_name_H-M 'P -1'
_atom_sites_solution_hydrogens mixed
_atom_sites_solution_primary direct
_atom_sites_solution_secondary difmap
_audit_creation_method SHELXL-2014/6
_cell_angle_alpha 81.9870(10)
_cell_angle_beta 87.9750(10)
_cell_angle_gamma 80.8500(10)
_cell_formula_units_Z 2
_cell_length_a 7.9791(2)
_cell_length_b 8.2031(2)
_cell_length_c 11.8405(3)
_cell_measurement_reflns_used 7936
_cell_measurement_temperature 150.(2)
_cell_measurement_theta_max 72.1570
_cell_measurement_theta_min 3.7703
_cell_volume 757.60(3)
_computing_cell_refinement
;
<i>SAINT</i> (Bruker, 2014)
;
_computing_data_collection
;
<i>APEX2</i> (Bruker, 2014)
;
_computing_data_reduction
;
<i>SAINT</i> (Bruker, 2014)
;
_computing_molecular_graphics
;
<i>DIAMOND</i> (Brandenburg & Putz, 2012)
;
_computing_publication_material
;
<i>SHELXL2014</i> (Sheldrick, 2015<i>b</i>)
;
_computing_structure_refinement
;
<i>SHELXL2014</i> (Sheldrick, 2015<i>b</i>)
;
_computing_structure_solution
;
<i>SHELXT</i> (Sheldrick, 2015<i>a</i>)
;
_diffrn_ambient_temperature 150(2)
_diffrn_detector_area_resol_mean 10.4167
_diffrn_measured_fraction_theta_full 0.984
_diffrn_measured_fraction_theta_max 0.983
_diffrn_measurement_device_type 'Bruker D8 VENTURE PHOTON 100 CMOS'
_diffrn_measurement_method '\w scans'
_diffrn_radiation_monochromator mirror
_diffrn_radiation_type CuK\a
_diffrn_radiation_wavelength 1.54178
_diffrn_reflns_av_R_equivalents 0.0214
_diffrn_reflns_limit_h_max 9
_diffrn_reflns_limit_h_min -9
_diffrn_reflns_limit_k_max 10
_diffrn_reflns_limit_k_min -10
_diffrn_reflns_limit_l_max 14
_diffrn_reflns_limit_l_min -14
_diffrn_reflns_number 9145
_diffrn_reflns_theta_full 69.000
_diffrn_reflns_theta_max 72.159
_diffrn_reflns_theta_min 3.770
_exptl_absorpt_coefficient_mu 2.003
_exptl_absorpt_correction_T_max 0.79
_exptl_absorpt_correction_T_min 0.73
_exptl_absorpt_correction_type multi-scan
_exptl_absorpt_process_details
;
(<i>SADABS</i>; Bruker, 2014)
;
_exptl_crystal_colour colourless
_exptl_crystal_density_diffrn 1.343
_exptl_crystal_density_method 'not measured'
_exptl_crystal_description 'thick plate'
_exptl_crystal_F_000 324
_exptl_crystal_size_max 0.253
_exptl_crystal_size_mid 0.205
_exptl_crystal_size_min 0.122
_refine_diff_density_max 0.433
_refine_diff_density_min -0.261
_refine_ls_extinction_method none
_refine_ls_goodness_of_fit_ref 1.083
_refine_ls_hydrogen_treatment constr
_refine_ls_matrix_type full
_refine_ls_number_parameters 193
_refine_ls_number_reflns 2929
_refine_ls_number_restraints 0
_refine_ls_restrained_S_all 1.083
_refine_ls_R_factor_all 0.0405
_refine_ls_R_factor_gt 0.0388
_refine_ls_shift/su_max 0.001
_refine_ls_shift/su_mean 0.000
_refine_ls_structure_factor_coef Fsqd
_refine_ls_weighting_details 'w=1/[\s^2^(Fo^2^)+(0.0487P)^2^+0.4254P] where P=(Fo^2^+2Fc^2^)/3'
_refine_ls_weighting_scheme calc
_refine_ls_wR_factor_gt 0.0998
_refine_ls_wR_factor_ref 0.1013
_reflns_number_gt 2773
_reflns_number_total 2929
_reflns_threshold_expression I>2\s(I)
_cod_data_source_file is5401sup1.cif
_cod_data_source_block I
_cod_database_code 2240812
_shelx_space_group_comment
;
The symmetry employed for this shelxl refinement is uniquely defined
by the following loop, which should always be used as a source of
symmetry information in preference to the above space-group names.
They are only intended as comments.
;
_shelx_estimated_absorpt_t_min 0.631
_shelx_estimated_absorpt_t_max 0.792
_shelxl_version_number 2014/6

loop_
_space_group_symop_operation_xyz
'x, y, z'
'-x, -y, -z'

loop_
_atom_site_type_symbol
_atom_site_label
_atom_site_fract_x
_atom_site_fract_y
_atom_site_fract_z
_atom_site_U_iso_or_equiv
_atom_site_adp_type
_atom_site_calc_flag
_atom_site_occupancy
S S1 1.08339(5) 0.22865(4) 1.02799(3) 0.02400(13) Uani d 1
O O1 0.64475(15) 0.28798(15) 0.86937(10) 0.0312(3) Uani d 1
O O2 0.8568(2) 0.26940(18) 0.47910(11) 0.0494(4) Uani d 1
O O3 0.75790(16) 0.52294(15) 0.52331(9) 0.0304(3) Uani d 1
N N1 0.96037(16) 0.42742(15) 0.84338(11) 0.0213(3) Uani d 1
H H1A 0.9617 0.5109 0.8864 0.026 Uiso d 1
N N2 0.99441(17) 0.14788(16) 0.83198(11) 0.0240(3) Uani d 1
H H2A 1.0080 0.0431 0.8710 0.029 Uiso d 1
C C1 0.85934(19) 0.47576(19) 0.73835(13) 0.0216(3) Uani d 1
H H1 0.9084 0.5685 0.6916 0.026 Uiso calc 1
C C2 1.00503(19) 0.27318(19) 0.89394(13) 0.0209(3) Uani d 1
C C3 0.9414(2) 0.1739(2) 0.71936(13) 0.0247(3) Uani d 1
C C4 0.9585(3) 0.0158(2) 0.66684(15) 0.0351(4) Uani d 1
H H4A 0.8722 0.0271 0.6082 0.053 Uiso calc 1
H H4B 0.9429 -0.0770 0.7259 0.053 Uiso calc 1
H H4C 1.0717 -0.0061 0.6320 0.053 Uiso calc 1
C C5 0.88282(19) 0.3296(2) 0.66990(13) 0.0230(3) Uani d 1
C C6 0.8339(2) 0.3648(2) 0.54883(14) 0.0277(3) Uani d 1
C C7 0.6888(2) 0.5701(2) 0.40933(14) 0.0331(4) Uani d 1
H H7A 0.6051 0.4980 0.3959 0.040 Uiso calc 1
H H7B 0.7806 0.5588 0.3512 0.040 Uiso calc 1
C C8 0.6050(3) 0.7480(3) 0.40272(18) 0.0486(5) Uani d 1
H H8A 0.5172 0.7580 0.4625 0.073 Uiso calc 1
H H8B 0.5529 0.7841 0.3278 0.073 Uiso calc 1
H H8C 0.6900 0.8183 0.4136 0.073 Uiso calc 1
C C9 0.6761(2) 0.5437(2) 0.76670(13) 0.0255(3) Uani d 1
C C10 0.6100(2) 0.7098(2) 0.72635(15) 0.0304(4) Uani d 1
H H10 0.6797 0.7785 0.6817 0.036 Uiso calc 1
C C11 0.4425(3) 0.7744(2) 0.75156(17) 0.0382(4) Uani d 1
H H11 0.3972 0.8861 0.7228 0.046 Uiso calc 1
C C12 0.3434(2) 0.6753(2) 0.81827(16) 0.0370(4) Uani d 1
H H12 0.2298 0.7205 0.8357 0.044 Uiso calc 1
C C13 0.4043(2) 0.5117(2) 0.86057(15) 0.0320(4) Uani d 1
H H13 0.3342 0.4452 0.9068 0.038 Uiso calc 1
C C14 0.5720(2) 0.4459(2) 0.83384(13) 0.0269(3) Uani d 1
C C15 0.5435(2) 0.1762(2) 0.93170(16) 0.0361(4) Uani d 1
H H15A 0.4988 0.2205 1.0013 0.054 Uiso calc 1
H H15B 0.6133 0.0671 0.9521 0.054 Uiso calc 1
H H15C 0.4489 0.1642 0.8845 0.054 Uiso calc 1

loop_
_atom_site_aniso_label
_atom_site_aniso_U_11
_atom_site_aniso_U_22
_atom_site_aniso_U_33
_atom_site_aniso_U_12
_atom_site_aniso_U_13
_atom_site_aniso_U_23
S1 0.0304(2) 0.0195(2) 0.0222(2) -0.00308(15) -0.00427(14) -0.00340(14)
O1 0.0296(6) 0.0277(6) 0.0355(6) -0.0073(5) 0.0044(5) 0.0011(5)
O2 0.0744(10) 0.0443(8) 0.0274(7) 0.0095(7) -0.0101(6) -0.0165(6)
O3 0.0391(7) 0.0314(6) 0.0209(6) -0.0055(5) -0.0058(5) -0.0026(5)
N1 0.0255(6) 0.0180(6) 0.0217(6) -0.0048(5) -0.0032(5) -0.0046(5)
N2 0.0309(7) 0.0181(6) 0.0238(6) -0.0034(5) -0.0014(5) -0.0056(5)
C1 0.0237(7) 0.0218(7) 0.0202(7) -0.0052(6) -0.0020(6) -0.0033(6)
C2 0.0202(7) 0.0206(7) 0.0227(7) -0.0045(6) 0.0013(6) -0.0044(6)
C3 0.0261(8) 0.0261(8) 0.0241(8) -0.0069(6) 0.0019(6) -0.0084(6)
C4 0.0497(11) 0.0273(9) 0.0309(9) -0.0059(8) -0.0026(8) -0.0121(7)
C5 0.0235(7) 0.0256(8) 0.0217(7) -0.0063(6) 0.0014(6) -0.0067(6)
C6 0.0278(8) 0.0332(9) 0.0233(8) -0.0059(7) 0.0010(6) -0.0066(6)
C7 0.0370(9) 0.0430(10) 0.0199(8) -0.0104(8) -0.0046(7) 0.0000(7)
C8 0.0683(14) 0.0410(11) 0.0346(10) -0.0088(10) -0.0160(10) 0.0062(8)
C9 0.0268(8) 0.0292(8) 0.0222(7) -0.0048(6) -0.0031(6) -0.0081(6)
C10 0.0335(9) 0.0276(8) 0.0289(8) 0.0007(7) -0.0053(7) -0.0055(7)
C11 0.0398(10) 0.0284(9) 0.0436(10) 0.0035(8) -0.0066(8) -0.0041(8)
C12 0.0352(9) 0.0377(10) 0.0367(9) 0.0019(8) 0.0000(7) -0.0094(8)
C13 0.0320(9) 0.0368(9) 0.0278(8) -0.0069(7) -0.0017(7) -0.0049(7)
C14 0.0294(8) 0.0286(8) 0.0233(8) -0.0044(7) -0.0036(6) -0.0049(6)
C15 0.0366(10) 0.0323(9) 0.0386(10) -0.0106(8) 0.0047(8) 0.0033(8)

loop_
_atom_type_symbol
_atom_type_description
_atom_type_scat_dispersion_real
_atom_type_scat_dispersion_imag
_atom_type_scat_source
C C 0.0181 0.0091 'International Tables Vol C Tables 4.2.6.8 and 6.1.1.4'
H H 0.0000 0.0000 'International Tables Vol C Tables 4.2.6.8 and 6.1.1.4'
N N 0.0311 0.0180 'International Tables Vol C Tables 4.2.6.8 and 6.1.1.4'
O O 0.0492 0.0322 'International Tables Vol C Tables 4.2.6.8 and 6.1.1.4'
S S 0.3331 0.5567 'International Tables Vol C Tables 4.2.6.8 and 6.1.1.4'

loop_
_geom_angle_atom_site_label_1
_geom_angle_atom_site_label_2
_geom_angle_atom_site_label_3
_geom_angle
C14 O1 C15 118.77(14)
C6 O3 C7 116.45(13)
C2 N1 C1 125.30(12)
C2 N1 H1A 117.1
C1 N1 H1A 114.7
C2 N2 C3 123.59(14)
C2 N2 H2A 116.2
C3 N2 H2A 119.5
N1 C1 C5 108.79(12)
N1 C1 C9 110.68(12)
C5 C1 C9 115.38(12)
N1 C1 H1 107.2
C5 C1 H1 107.2
C9 C1 H1 107.2
N1 C2 N2 117.28(14)
N1 C2 S1 122.70(11)
N2 C2 S1 119.94(12)
C5 C3 N2 119.62(14)
C5 C3 C4 127.50(15)
N2 C3 C4 112.89(14)
C3 C4 H4A 109.5
C3 C4 H4B 109.5
H4A C4 H4B 109.5
C3 C4 H4C 109.5
H4A C4 H4C 109.5
H4B C4 H4C 109.5
C3 C5 C6 121.63(14)
C3 C5 C1 120.93(14)
C6 C5 C1 117.42(14)
O2 C6 O3 122.34(16)
O2 C6 C5 126.96(16)
O3 C6 C5 110.70(13)
O3 C7 C8 106.67(14)
O3 C7 H7A 110.4
C8 C7 H7A 110.4
O3 C7 H7B 110.4
C8 C7 H7B 110.4
H7A C7 H7B 108.6
C7 C8 H8A 109.5
C7 C8 H8B 109.5
H8A C8 H8B 109.5
C7 C8 H8C 109.5
H8A C8 H8C 109.5
H8B C8 H8C 109.5
C14 C9 C10 118.77(16)
C14 C9 C1 121.76(15)
C10 C9 C1 119.46(15)
C11 C10 C9 120.32(17)
C11 C10 H10 119.8
C9 C10 H10 119.8
C12 C11 C10 119.55(17)
C12 C11 H11 120.2
C10 C11 H11 120.2
C11 C12 C13 121.84(17)
C11 C12 H12 119.1
C13 C12 H12 119.1
C12 C13 C14 118.62(17)
C12 C13 H13 120.7
C14 C13 H13 120.7
O1 C14 C9 115.19(15)
O1 C14 C13 123.92(15)
C9 C14 C13 120.89(16)
O1 C15 H15A 109.5
O1 C15 H15B 109.5
H15A C15 H15B 109.5
O1 C15 H15C 109.5
H15A C15 H15C 109.5
H15B C15 H15C 109.5

loop_
_geom_bond_atom_site_label_1
_geom_bond_atom_site_label_2
_geom_bond_distance
S1 C2 1.6969(15)
O1 C14 1.349(2)
O1 C15 1.430(2)
O2 C6 1.205(2)
O3 C6 1.340(2)
O3 C7 1.4541(19)
N1 C2 1.322(2)
N1 C1 1.4783(18)
N1 H1A 0.9098
N2 C2 1.3580(19)
N2 C3 1.391(2)
N2 H2A 0.9098
C1 C5 1.522(2)
C1 C9 1.523(2)
C1 H1 1.0000
C3 C5 1.347(2)
C3 C4 1.501(2)
C4 H4A 0.9800
C4 H4B 0.9800
C4 H4C 0.9800
C5 C6 1.476(2)
C7 C8 1.498(3)
C7 H7A 0.9900
C7 H7B 0.9900
C8 H8A 0.9800
C8 H8B 0.9800
C8 H8C 0.9800
C9 C14 1.397(2)
C9 C10 1.403(2)
C10 C11 1.395(3)
C10 H10 0.9500
C11 C12 1.376(3)
C11 H11 0.9500
C12 C13 1.382(3)
C12 H12 0.9500
C13 C14 1.403(2)
C13 H13 0.9500
C15 H15A 0.9800
C15 H15B 0.9800
C15 H15C 0.9800

loop_
_geom_hbond_atom_site_label_D
_geom_hbond_atom_site_label_H
_geom_hbond_atom_site_label_A
_geom_hbond_site_symmetry_A
_geom_hbond_distance_DH
_geom_hbond_distance_HA
_geom_hbond_distance_DA
_geom_hbond_angle_DHA
_geom_hbond_publ_flag
N1 H1A S1 2_767 0.91 2.46 3.3539(13) 167 yes
N2 H2A S1 2_757 0.91 2.58 3.4327(14) 157 yes

loop_
_geom_torsion_atom_site_label_1
_geom_torsion_atom_site_label_2
_geom_torsion_atom_site_label_3
_geom_torsion_atom_site_label_4
_geom_torsion
C2 N1 C1 C5 -25.4(2)
C2 N1 C1 C9 102.32(16)
C1 N1 C2 N2 16.9(2)
C1 N1 C2 S1 -166.47(11)
C3 N2 C2 N1 0.7(2)
C3 N2 C2 S1 -176.02(12)
C2 N2 C3 C5 -6.0(2)
C2 N2 C3 C4 173.96(15)
N2 C3 C5 C6 176.60(14)
C4 C3 C5 C6 -3.3(3)
N2 C3 C5 C1 -5.3(2)
C4 C3 C5 C1 174.72(16)
N1 C1 C5 C3 18.7(2)
C9 C1 C5 C3 -106.35(17)
N1 C1 C5 C6 -163.15(13)
C9 C1 C5 C6 71.79(18)
C7 O3 C6 O2 5.8(2)
C7 O3 C6 C5 -174.41(13)
C3 C5 C6 O2 -8.9(3)
C1 C5 C6 O2 172.98(18)
C3 C5 C6 O3 171.37(14)
C1 C5 C6 O3 -6.8(2)
C6 O3 C7 C8 177.69(16)
N1 C1 C9 C14 -61.89(18)
C5 C1 C9 C14 62.18(19)
N1 C1 C9 C10 116.92(15)
C5 C1 C9 C10 -119.01(16)
C14 C9 C10 C11 -1.1(2)
C1 C9 C10 C11 -179.90(15)
C9 C10 C11 C12 1.3(3)
C10 C11 C12 C13 -0.7(3)
C11 C12 C13 C14 -0.3(3)
C15 O1 C14 C9 -175.65(14)
C15 O1 C14 C13 4.3(2)
C10 C9 C14 O1 -179.93(14)
C1 C9 C14 O1 -1.1(2)
C10 C9 C14 C13 0.1(2)
C1 C9 C14 C13 178.93(14)
C12 C13 C14 O1 -179.41(16)
C12 C13 C14 C9 0.5(2)

_cod_database_fobs_code 2240812
